data_7010697
loop_
_publ_author_name
'Hughes, Russell P.'
'Lindner, Danielle C.'
'Smith, Jeremy M.'
'Zhang, Donghui'
'Incarvito, Christopher D.'
'Lam, Kin-Chung'
'Liable-Sands, Louise M.'
'Sommer, Roger D.'
'Rheingold, Arnold L.'

_publ_section_title
;
 Water, water, everywhere.&#x2020; Synthesis and structures of
 perfluoroalkyl rhodium and iridium(III) compounds containing water
 ligands
;
_journal_issue 15
_journal_name_full 'Journal of the Chemical Society, Dalton Transactions'
_journal_page_first 2270
_journal_paper_doi 10.1039/b102482p
_journal_year 2001
_chemical_formula_sum 'C49 H41 B Cl2 F31 Ir O1.5 P'
_chemical_formula_weight 1547.70
_chemical_name_systematic
;
?
;
_space_group_IT_number 14
_symmetry_cell_setting monoclinic
_symmetry_space_group_name_Hall '-P 2yn'
_symmetry_space_group_name_H-M 'P 1 21/n 1'
_atom_sites_solution_hydrogens geom
_atom_sites_solution_primary direct
_atom_sites_solution_secondary difmap
_audit_creation_method SHELXL-97
_cell_angle_alpha 90.00
_cell_angle_beta 98.6911(3)
_cell_angle_gamma 90.00
_cell_formula_units_Z 4
_cell_length_a 12.9162(3)
_cell_length_b 34.8748(6)
_cell_length_c 13.2920(3)
_cell_measurement_temperature 223(2)
_cell_measurement_theta_max 28.0
_cell_measurement_theta_min 2.0
_cell_volume 5918.6(2)
_computing_cell_refinement 'Bruker SMART'
_computing_data_collection 'Bruker SMART'
_computing_data_reduction 'Bruker SHELXTL'
_computing_molecular_graphics 'Bruker SHELXTL'
_computing_publication_material 'Bruker SHELXTL'
_computing_structure_refinement 'SHELXL-97 (Sheldrick, 1997)'
_computing_structure_solution 'SHELXS-97 (Sheldrick, 1990)'
_diffrn_ambient_temperature 223(2)
_diffrn_measured_fraction_theta_full 0.893
_diffrn_measured_fraction_theta_max 0.893
_diffrn_measurement_device_type 'CCD area detector'
_diffrn_measurement_method 'phi and omega scans'
_diffrn_radiation_monochromator graphite
_diffrn_radiation_source 'fine-focus sealed tube'
_diffrn_radiation_type MoK\a
_diffrn_radiation_wavelength 0.71073
_diffrn_reflns_av_R_equivalents 0.0450
_diffrn_reflns_av_sigmaI/netI 0.0472
_diffrn_reflns_limit_h_max 15
_diffrn_reflns_limit_h_min -15
_diffrn_reflns_limit_k_max 42
_diffrn_reflns_limit_k_min 0
_diffrn_reflns_limit_l_max 16
_diffrn_reflns_limit_l_min 0
_diffrn_reflns_number 27462
_diffrn_reflns_theta_full 26.00
_diffrn_reflns_theta_max 26.00
_diffrn_reflns_theta_min 1.70
_exptl_absorpt_coefficient_mu 2.508
_exptl_absorpt_correction_T_max 0.7048
_exptl_absorpt_correction_T_min 0.4739
_exptl_absorpt_correction_type none
_exptl_crystal_colour orange
_exptl_crystal_density_diffrn 1.737
_exptl_crystal_density_method 'not measured'
_exptl_crystal_description plate
_exptl_crystal_F_000 3028
_exptl_crystal_size_max 0.35
_exptl_crystal_size_mid 0.30
_exptl_crystal_size_min 0.15
_refine_diff_density_max 1.656
_refine_diff_density_min -1.645
_refine_diff_density_rms 0.148
_refine_ls_extinction_method none
_refine_ls_goodness_of_fit_ref 1.824
_refine_ls_hydrogen_treatment mixed
_refine_ls_matrix_type full
_refine_ls_number_parameters 871
_refine_ls_number_reflns 10390
_refine_ls_number_restraints 0
_refine_ls_restrained_S_all 1.824
_refine_ls_R_factor_all 0.1155
_refine_ls_R_factor_gt 0.0877
_refine_ls_shift/su_max 0.214
_refine_ls_shift/su_mean 0.019
_refine_ls_structure_factor_coef Fsqd
_refine_ls_weighting_details 'calc w=1/[\s^2^(Fo^2^)+(0.1000P)^2^+0.0000P] where P=(Fo^2^+2Fc^2^)/3'
_refine_ls_weighting_scheme calc
_refine_ls_wR_factor_gt 0.2404
_refine_ls_wR_factor_ref 0.2607
_reflns_number_gt 8110
_reflns_number_total 10390
_reflns_threshold_expression >2sigma(I)
_cod_data_source_file b102482p.txt
_cod_data_source_block rph85
_cod_depositor_comments
;
The following automatic conversions were performed:
'_symmetry_cell_setting' value 'Monoclinic' changed to 'monoclinic'
according to '/home/saulius/struct/CIF-dictionaries/cif_core.dic'
dictionary named 'cif_core.dic' version 2.4.1 from 2010-06-29.

Automatic conversion script
Id: cif_fix_enum 1527 2010-12-29 10:47:43Z saulius 
;
_cod_original_cell_volume 5918.6(3)
_cod_original_sg_symbol_H-M P2(1)/n
_cod_original_formula_sum 'C49 H41 B Cl2 F31 Ir O1.50 P'
_cod_database_code 7010697

loop_
_symmetry_equiv_pos_as_xyz
'x, y, z'
'-x+1/2, y+1/2, -z+1/2'
'-x, -y, -z'
'x-1/2, -y-1/2, z-1/2'

loop_
_atom_site_label
_atom_site_type_symbol
_atom_site_fract_x
_atom_site_fract_y
_atom_site_fract_z
_atom_site_U_iso_or_equiv
_atom_site_adp_type
_atom_site_occupancy
_atom_site_symmetry_multiplicity
_atom_site_calc_flag
_atom_site_refinement_flags
_atom_site_disorder_assembly
_atom_site_disorder_group
Ir1 Ir 0.51373(4) 0.167374(11) 0.38330(4) 0.0545(2) Uani 1 1 d . . .
P1 P 0.6208(4) 0.16385(10) 0.2543(3) 0.0761(11) Uani 1 1 d . . .
F1 F 0.3978(7) 0.2075(2) 0.2032(6) 0.095(3) Uani 1 1 d . . .
F2 F 0.4266(8) 0.2828(2) 0.2693(8) 0.105(3) Uani 1 1 d . . .
F3 F 0.5695(8) 0.2517(2) 0.2730(8) 0.106(3) Uani 1 1 d . . .
F4 F 0.5128(7) 0.2646(2) 0.4104(7) 0.095(3) Uani 1 1 d . . .
F5 F 0.2667(6) 0.1877(3) 0.3452(9) 0.110(3) Uani 1 1 d . . .
F6 F 0.3254(8) 0.2365(3) 0.4344(9) 0.107(3) Uani 1 1 d . . .
F7 F 0.2541(7) 0.2425(3) 0.2786(9) 0.124(4) Uani 1 1 d . . .
O1 O 0.3976(9) 0.1322(3) 0.2772(8) 0.099(4) Uani 1 1 d . . .
C1 C 0.5157(5) 0.18221(15) 0.5505(5) 0.074(4) Uani 1 1 d G . .
C2 C 0.6206(4) 0.17642(16) 0.5338(5) 0.082(4) Uani 1 1 d G . .
C3 C 0.6304(4) 0.13779(17) 0.5028(5) 0.073(4) Uani 1 1 d G . .
C4 C 0.5316(4) 0.11969(14) 0.5005(5) 0.063(3) Uani 1 1 d G . .
C5 C 0.4607(4) 0.14715(16) 0.5299(5) 0.063(3) Uani 1 1 d G . .
C6 C 0.4707(7) 0.21914(18) 0.5843(8) 0.128(7) Uani 1 1 d G . .
H6A H 0.4775 0.2196 0.6580 0.191 Uiso 1 1 calc R . .
H6B H 0.3972 0.2209 0.5553 0.191 Uiso 1 1 calc R . .
H6C H 0.5083 0.2407 0.5613 0.191 Uiso 1 1 calc R . .
C7 C 0.7066(6) 0.2061(2) 0.5466(8) 0.105(6) Uani 1 1 d G . .
H7A H 0.7422 0.2058 0.6163 0.158 Uiso 1 1 calc R . .
H7B H 0.6765 0.2313 0.5310 0.158 Uiso 1 1 calc R . .
H7C H 0.7563 0.2004 0.5008 0.158 Uiso 1 1 calc R . .
C8 C 0.7286(5) 0.1192(2) 0.4770(8) 0.104(6) Uani 1 1 d G . .
H8A H 0.7675 0.1078 0.5378 0.156 Uiso 1 1 calc R . .
H8B H 0.7716 0.1384 0.4505 0.156 Uiso 1 1 calc R . .
H8C H 0.7099 0.0995 0.4261 0.156 Uiso 1 1 calc R . .
C9 C 0.5063(7) 0.07851(15) 0.4716(8) 0.109(6) Uani 1 1 d G . .
H9A H 0.5195 0.0625 0.5319 0.163 Uiso 1 1 calc R . .
H9B H 0.5500 0.0701 0.4226 0.163 Uiso 1 1 calc R . .
H9C H 0.4332 0.0765 0.4419 0.163 Uiso 1 1 calc R . .
C10 C 0.3469(4) 0.1403(2) 0.5380(8) 0.111(6) Uani 1 1 d G . .
H10A H 0.3405 0.1324 0.6067 0.166 Uiso 1 1 calc R . .
H10B H 0.3194 0.1203 0.4906 0.166 Uiso 1 1 calc R . .
H10C H 0.3075 0.1637 0.5217 0.166 Uiso 1 1 calc R . .
C11 C 0.572(2) 0.1782(6) 0.1249(13) 0.129(8) Uani 1 1 d . . .
H11A H 0.6263 0.1748 0.0829 0.193 Uiso 1 1 calc R . .
H11B H 0.5509 0.2049 0.1241 0.193 Uiso 1 1 calc R . .
H11C H 0.5118 0.1625 0.0985 0.193 Uiso 1 1 calc R . .
C12 C 0.7461(14) 0.1871(6) 0.2770(16) 0.119(6) Uani 1 1 d . . .
H12A H 0.7818 0.1835 0.2185 0.179 Uiso 1 1 calc R . .
H12B H 0.7878 0.1760 0.3368 0.179 Uiso 1 1 calc R . .
H12C H 0.7364 0.2143 0.2879 0.179 Uiso 1 1 calc R . .
C13 C 0.6549(19) 0.1140(5) 0.2325(13) 0.128(8) Uani 1 1 d . . .
H13A H 0.6991 0.1129 0.1797 0.192 Uiso 1 1 calc R . .
H13B H 0.5915 0.0994 0.2113 0.192 Uiso 1 1 calc R . .
H13C H 0.6923 0.1032 0.2949 0.192 Uiso 1 1 calc R . .
C14 C 0.4259(10) 0.2153(3) 0.3115(10) 0.064(3) Uani 1 1 d . . .
C15 C 0.4821(11) 0.2538(3) 0.3161(11) 0.066(3) Uani 1 1 d . . .
C16 C 0.3149(11) 0.2206(4) 0.3455(15) 0.087(5) Uani 1 1 d . . .
B1 B 0.9700(9) -0.0925(3) 0.2501(8) 0.039(2) Uani 1 1 d . . .
F21 F 0.9609(8) 0.0441(3) 0.0586(7) 0.102(3) Uani 1 1 d . . .
F22 F 0.8478(10) 0.0156(3) -0.0415(6) 0.130(4) Uani 1 1 d . . .
F23 F 0.8071(10) 0.0642(3) 0.0501(9) 0.142(5) Uani 1 1 d . . .
F24 F 0.588(2) 0.0166(7) 0.282(3) 0.141(16) Uani 0.60 1 d P A 1
F25 F 0.6716(15) -0.0119(14) 0.4080(16) 0.160(15) Uani 0.60 1 d P A 1
F26 F 0.5789(13) -0.0448(5) 0.293(2) 0.099(7) Uani 0.60 1 d P A 1
F24' F 0.561(3) 0.000(2) 0.241(4) 0.24(4) Uani 0.40 1 d P A 2
F25' F 0.649(7) 0.0123(18) 0.363(6) 0.28(6) Uani 0.40 1 d P A 2
F26' F 0.624(3) -0.0383(10) 0.360(4) 0.107(11) Uani 0.40 1 d P A 2
F31 F 1.097(3) -0.0802(6) 0.7034(17) 0.113(10) Uani 0.60 1 d P B 1
F32 F 1.045(5) -0.0341(7) 0.605(2) 0.17(2) Uani 0.60 1 d P B 1
F33 F 0.9527(18) -0.0618(8) 0.691(2) 0.115(10) Uani 0.60 1 d P B 1
F31' F 1.122(3) -0.0601(17) 0.661(6) 0.18(3) Uani 0.40 1 d P B 2
F32' F 0.996(4) -0.0309(11) 0.611(3) 0.103(17) Uani 0.40 1 d P B 2
F33' F 0.968(8) -0.0739(12) 0.710(3) 0.26(5) Uani 0.40 1 d P B 2
F34 F 0.946(2) -0.2111(9) 0.6014(19) 0.081(8) Uani 0.50 1 d P C 1
F35 F 1.0358(18) -0.2204(8) 0.485(3) 0.072(10) Uani 0.50 1 d P C 1
F36 F 0.860(3) -0.2149(10) 0.464(3) 0.063(6) Uani 0.50 1 d P C 1
F34' F 0.992(2) -0.2108(9) 0.618(3) 0.092(10) Uani 0.50 1 d P C 2
F35' F 1.025(3) -0.2243(11) 0.458(3) 0.098(13) Uani 0.50 1 d P C 2
F36' F 0.886(4) -0.2176(14) 0.480(5) 0.13(2) Uani 0.50 1 d P C 2
F41 F 1.049(4) -0.166(2) -0.084(2) 0.22(2) Uani 0.50 1 d P D 1
F42 F 0.905(5) -0.1807(15) -0.166(3) 0.19(3) Uani 0.50 1 d P D 1
F43 F 0.951(8) -0.1271(10) -0.160(3) 0.21(3) Uani 0.50 1 d P D 1
F41' F 1.019(3) -0.1378(11) -0.116(2) 0.112(11) Uani 0.50 1 d P D 2
F42' F 0.926(5) -0.1907(9) -0.141(3) 0.142(19) Uani 0.50 1 d P D 2
F43' F 0.862(2) -0.1366(14) -0.181(2) 0.137(14) Uani 0.50 1 d P D 2
F44 F 0.640(2) -0.2097(10) 0.046(2) 0.182(17) Uani 0.60 1 d P E 1
F45 F 0.6088(16) -0.1690(7) 0.158(2) 0.124(10) Uani 0.60 1 d P E 1
F46 F 0.7051(12) -0.2117(5) 0.2041(17) 0.097(8) Uani 0.60 1 d P E 1
F44' F 0.666(4) -0.2221(10) 0.077(5) 0.21(3) Uani 0.40 1 d P E 2
F45' F 0.5878(14) -0.1710(9) 0.108(2) 0.089(9) Uani 0.40 1 d P E 2
F46' F 0.658(3) -0.189(2) 0.212(2) 0.24(3) Uani 0.40 1 d P E 2
F51 F 1.253(3) 0.0214(6) 0.2458(19) 0.155(13) Uani 0.60 1 d P F 1
F52 F 1.252(2) 0.0115(8) 0.3960(18) 0.124(9) Uani 0.60 1 d P F 1
F53 F 1.382(3) -0.0014(12) 0.334(4) 0.21(2) Uani 0.60 1 d P F 1
F51' F 1.335(3) 0.0157(13) 0.239(3) 0.18(3) Uani 0.40 1 d P F 2
F52' F 1.234(2) 0.0197(14) 0.338(7) 0.29(5) Uani 0.40 1 d P F 2
F53' F 1.388(3) -0.0056(12) 0.376(2) 0.065(7) Uani 0.40 1 d P F 2
F54 F 1.437(2) -0.1246(8) 0.192(2) 0.146(10) Uiso 0.50 1 d P G 1
F55 F 1.3284(14) -0.1670(4) 0.2358(14) 0.074(4) Uiso 0.50 1 d P G 1
F56 F 1.3060(18) -0.1449(7) 0.0870(17) 0.108(6) Uiso 0.50 1 d P G 1
F54' F 1.4345(14) -0.1357(5) 0.2397(14) 0.081(5) Uiso 0.50 1 d P G 2
F55' F 1.2981(18) -0.1726(6) 0.1937(18) 0.097(6) Uiso 0.50 1 d P G 2
F56' F 1.3557(15) -0.1295(5) 0.0919(14) 0.085(5) Uiso 0.50 1 d P G 2
C21 C 0.9102(4) -0.02657(16) 0.1547(4) 0.043(2) Uani 1 1 d G . .
H21A H 0.9687 -0.0295 0.1211 0.051 Uiso 1 1 calc R . .
C22 C 0.8418(5) 0.00394(15) 0.1303(4) 0.049(3) Uani 1 1 d G . .
C23 C 0.7552(4) 0.00824(14) 0.1800(5) 0.047(2) Uani 1 1 d G . .
H23A H 0.7089 0.0289 0.1634 0.057 Uiso 1 1 calc R . .
C24 C 0.7371(4) -0.01798(17) 0.2541(5) 0.050(3) Uani 1 1 d G A .
C25 C 0.8055(4) -0.04849(14) 0.2786(4) 0.040(2) Uani 1 1 d G . .
H25A H 0.7932 -0.0662 0.3287 0.048 Uiso 1 1 calc R . .
C26 C 0.8920(4) -0.05278(13) 0.2289(4) 0.0313(18) Uani 1 1 d G . .
C27 C 0.8619(14) 0.0322(4) 0.0505(11) 0.080(4) Uani 1 1 d . . .
C28 C 0.6413(13) -0.0143(5) 0.3063(14) 0.081(4) Uani 1 1 d . . .
C31 C 0.9871(5) -0.08254(11) 0.4487(4) 0.042(2) Uani 1 1 d G . .
H31A H 0.9925 -0.0563 0.4339 0.050 Uiso 1 1 calc R . .
C32 C 0.9961(5) -0.09474(15) 0.5492(4) 0.045(2) Uani 1 1 d G B .
C33 C 0.9881(5) -0.13351(17) 0.5710(3) 0.048(2) Uani 1 1 d G . .
H33A H 0.9942 -0.1418 0.6389 0.058 Uiso 1 1 calc R . .
C34 C 0.9710(5) -0.16008(12) 0.4923(4) 0.042(2) Uani 1 1 d G C .
C35 C 0.9619(5) -0.14788(13) 0.3918(4) 0.039(2) Uani 1 1 d G . .
H35A H 0.9504 -0.1658 0.3385 0.046 Uiso 1 1 calc R . .
C36 C 0.9700(5) -0.10911(14) 0.3700(3) 0.039(2) Uani 1 1 d G . .
C37 C 1.0220(13) -0.0655(4) 0.6341(10) 0.072(4) Uani 1 1 d . . .
C38 C 0.9632(11) -0.2014(4) 0.5128(10) 0.061(3) Uani 1 1 d . . .
C41 C 0.9506(5) -0.12710(18) 0.0673(5) 0.048(2) Uani 1 1 d G . .
H41A H 1.0102 -0.1132 0.0559 0.057 Uiso 1 1 calc R . .
C42 C 0.9006(6) -0.1514(2) -0.0077(4) 0.065(3) Uani 1 1 d G D .
C43 C 0.8125(6) -0.17184(18) 0.0093(4) 0.063(4) Uani 1 1 d G . .
H43A H 0.7787 -0.1882 -0.0414 0.076 Uiso 1 1 calc R . .
C44 C 0.7745(4) -0.16807(17) 0.1012(5) 0.052(3) Uani 1 1 d G E .
C45 C 0.8245(5) -0.14380(17) 0.1761(4) 0.043(2) Uani 1 1 d G . .
H45A H 0.7988 -0.1413 0.2383 0.051 Uiso 1 1 calc R . .
C46 C 0.9126(5) -0.12332(16) 0.1592(4) 0.043(2) Uani 1 1 d G . .
C47 C 0.937(2) -0.1545(5) -0.1095(13) 0.106(7) Uani 1 1 d . . .
C48 C 0.6806(10) -0.1906(4) 0.1201(13) 0.073(4) Uani 1 1 d . . .
C51 C 1.1379(4) -0.04770(15) 0.2763(5) 0.045(2) Uani 1 1 d G . .
H51A H 1.0946 -0.0282 0.2957 0.054 Uiso 1 1 calc R . .
C52 C 1.2444(5) -0.04111(15) 0.2789(6) 0.052(3) Uani 1 1 d G F .
C53 C 1.3083(4) -0.0699(2) 0.2502(6) 0.065(3) Uani 1 1 d G . .
H53A H 1.3803 -0.0655 0.2519 0.078 Uiso 1 1 calc R . .
C54 C 1.2656(5) -0.10535(18) 0.2189(5) 0.056(3) Uani 1 1 d G G .
C55 C 1.1591(5) -0.11194(14) 0.2163(5) 0.048(2) Uani 1 1 d G . .
H55A H 1.1303 -0.1359 0.1951 0.057 Uiso 1 1 calc R . .
C56 C 1.0952(3) -0.08311(17) 0.2450(5) 0.042(2) Uani 1 1 d G . .
C57 C 1.2892(11) -0.0033(4) 0.3157(16) 0.085(5) Uani 1 1 d . . .
C58 C 1.3347(12) -0.1363(4) 0.1827(11) 0.077(4) Uani 1 1 d . . .
C61 C 0.404(3) 0.0575(9) 0.068(2) 0.101(8) Uiso 0.60 1 d P H 1
H61A H 0.3744 0.0316 0.0672 0.121 Uiso 0.60 1 calc PR H 1
H61B H 0.4392 0.0623 0.1371 0.121 Uiso 0.60 1 calc PR H 1
C61' C 0.394(4) 0.0757(14) -0.055(4) 0.105(13) Uiso 0.40 1 d P H 2
H61C H 0.3539 0.0593 -0.1060 0.126 Uiso 0.40 1 calc PR H 2
H61D H 0.4030 0.1008 -0.0854 0.126 Uiso 0.40 1 calc PR H 2
Cl1 Cl 0.5073(15) 0.0568(6) -0.0173(12) 0.365(9) Uani 1 1 d . . .
Cl2 Cl 0.3256(14) 0.0811(4) 0.0508(13) 0.336(8) Uani 1 1 d . . .
O2 O 0.2486(19) 0.1008(8) 0.348(3) 0.141(11) Uani 0.50 1 d P . .

loop_
_atom_site_aniso_label
_atom_site_aniso_U_11
_atom_site_aniso_U_22
_atom_site_aniso_U_33
_atom_site_aniso_U_23
_atom_site_aniso_U_13
_atom_site_aniso_U_12
Ir1 0.0547(3) 0.0454(3) 0.0632(3) 0.00573(19) 0.0076(2) 0.00284(18)
P1 0.100(3) 0.070(2) 0.0589(19) 0.0014(15) 0.013(2) 0.0206(18)
F1 0.116(7) 0.084(5) 0.075(5) 0.007(4) -0.015(5) 0.024(5)
F2 0.122(7) 0.068(5) 0.125(7) 0.032(5) 0.023(6) 0.017(5)
F3 0.127(8) 0.055(5) 0.146(8) 0.003(5) 0.058(7) -0.007(4)
F4 0.122(7) 0.062(5) 0.102(6) -0.012(4) 0.020(6) -0.029(4)
F5 0.064(5) 0.082(6) 0.183(11) 0.026(6) 0.010(6) -0.011(4)
F6 0.091(6) 0.113(7) 0.124(8) -0.015(6) 0.037(6) 0.005(5)
F7 0.092(6) 0.111(7) 0.166(10) 0.060(7) 0.013(6) 0.041(5)
O1 0.120(8) 0.065(6) 0.097(7) -0.014(5) -0.031(6) -0.008(5)
C1 0.094(10) 0.066(8) 0.063(7) 0.021(6) 0.014(7) 0.015(7)
C2 0.071(9) 0.083(9) 0.092(10) -0.022(8) 0.016(8) -0.006(7)
C3 0.068(8) 0.090(10) 0.061(8) 0.010(7) 0.011(7) 0.021(7)
C4 0.064(7) 0.049(6) 0.074(8) 0.009(5) 0.006(7) 0.003(5)
C5 0.065(7) 0.052(7) 0.078(8) 0.014(6) 0.032(7) 0.008(5)
C6 0.18(2) 0.080(12) 0.136(16) -0.015(11) 0.051(15) 0.015(12)
C7 0.130(14) 0.110(12) 0.070(9) -0.007(8) -0.001(9) -0.060(11)
C8 0.074(10) 0.126(14) 0.114(13) 0.019(11) 0.021(10) 0.047(9)
C9 0.124(14) 0.044(7) 0.163(18) 0.007(9) 0.037(13) -0.001(8)
C10 0.088(11) 0.100(12) 0.163(17) 0.029(12) 0.078(13) 0.013(9)
C11 0.20(2) 0.114(13) 0.074(10) -0.002(10) 0.040(13) 0.057(15)
C12 0.101(13) 0.143(17) 0.124(16) 0.022(13) 0.048(12) 0.024(12)
C13 0.21(2) 0.092(12) 0.088(11) -0.007(9) 0.037(13) 0.075(13)
C14 0.065(7) 0.053(6) 0.069(7) 0.006(5) -0.005(6) 0.008(5)
C15 0.068(8) 0.049(7) 0.085(9) 0.007(6) 0.025(8) -0.006(5)
C16 0.058(8) 0.077(10) 0.117(13) 0.033(9) -0.010(9) 0.006(7)
B1 0.048(6) 0.031(5) 0.035(5) -0.003(4) -0.006(5) 0.008(4)
F21 0.105(7) 0.100(6) 0.101(6) 0.039(5) 0.019(6) -0.028(5)
F22 0.200(12) 0.136(8) 0.050(5) 0.022(5) 0.003(6) -0.043(8)
F23 0.184(10) 0.102(7) 0.165(10) 0.090(7) 0.102(9) 0.090(7)
F24 0.15(3) 0.087(12) 0.23(4) 0.086(18) 0.16(3) 0.071(13)
F25 0.065(11) 0.35(5) 0.072(12) -0.07(2) 0.037(9) -0.006(19)
F26 0.048(9) 0.093(11) 0.17(2) -0.009(13) 0.057(11) -0.032(9)
F24' 0.063(18) 0.46(10) 0.19(4) 0.18(6) 0.03(2) 0.12(4)
F25' 0.42(12) 0.17(5) 0.31(9) 0.06(5) 0.33(9) 0.13(6)
F26' 0.07(2) 0.11(2) 0.17(4) 0.03(3) 0.08(2) 0.027(18)
F31 0.17(3) 0.084(14) 0.066(10) -0.035(9) -0.043(13) 0.031(14)
F32 0.39(7) 0.058(16) 0.070(14) -0.020(12) 0.06(3) -0.09(2)
F33 0.124(15) 0.13(2) 0.10(2) -0.058(17) 0.041(13) 0.018(12)
F31' 0.066(16) 0.17(5) 0.28(7) -0.17(4) -0.05(3) 0.02(2)
F32' 0.19(3) 0.08(2) 0.037(13) -0.035(14) 0.012(17) 0.06(2)
F33' 0.69(16) 0.060(18) 0.060(17) -0.003(13) 0.18(4) -0.03(4)
F34 0.12(2) 0.082(12) 0.032(9) 0.028(8) -0.002(13) -0.002(15)
F35 0.047(9) 0.031(10) 0.15(3) 0.026(13) 0.046(14) 0.019(7)
F36 0.040(12) 0.045(13) 0.102(14) 0.021(11) 0.003(11) -0.011(10)
F34' 0.12(2) 0.063(10) 0.080(17) 0.047(10) -0.034(13) -0.026(13)
F35' 0.17(3) 0.055(14) 0.072(13) -0.010(10) 0.017(14) 0.007(14)
F36' 0.09(3) 0.061(15) 0.23(5) 0.065(19) 0.00(2) 0.015(17)
F41 0.15(3) 0.46(8) 0.065(17) 0.03(3) 0.09(2) 0.00(4)
F42 0.33(6) 0.20(5) 0.067(19) -0.09(3) 0.06(2) -0.15(5)
F43 0.48(10) 0.13(2) 0.06(2) 0.04(2) 0.10(4) 0.01(5)
F41' 0.18(3) 0.14(2) 0.026(12) -0.022(12) 0.041(14) -0.05(2)
F42' 0.29(5) 0.065(12) 0.09(2) 0.007(13) 0.11(3) 0.04(2)
F43' 0.13(2) 0.20(4) 0.069(15) 0.047(18) -0.004(15) 0.00(2)
F44 0.15(2) 0.27(4) 0.126(16) -0.11(2) 0.015(14) -0.16(2)
F45 0.073(14) 0.121(15) 0.15(2) -0.018(15) -0.066(14) -0.037(10)
F46 0.057(10) 0.086(10) 0.149(19) 0.058(12) 0.013(10) -0.017(7)
F44' 0.24(5) 0.067(16) 0.39(8) -0.12(3) 0.24(5) -0.10(2)
F45' 0.003(7) 0.16(2) 0.11(2) -0.014(18) 0.002(11) 0.013(10)
F46' 0.07(2) 0.61(9) 0.043(14) -0.07(3) 0.039(16) -0.14(4)
F51 0.29(4) 0.053(10) 0.118(16) 0.002(10) 0.01(2) -0.069(16)
F52 0.11(2) 0.143(18) 0.114(14) -0.056(13) 0.020(13) -0.073(15)
F53 0.08(2) 0.16(3) 0.38(7) -0.10(4) 0.01(3) -0.05(2)
F51' 0.16(3) 0.21(4) 0.15(3) 0.10(3) -0.07(3) -0.16(3)
F52' 0.033(11) 0.18(4) 0.61(12) -0.30(6) -0.08(3) 0.035(18)
F53' 0.040(12) 0.076(15) 0.070(11) -0.013(9) -0.019(9) -0.006(10)
C21 0.044(5) 0.041(5) 0.043(5) -0.001(4) 0.008(4) 0.004(4)
C22 0.066(7) 0.039(5) 0.044(5) 0.006(4) 0.010(5) 0.015(5)
C23 0.041(5) 0.048(6) 0.050(6) -0.001(4) 0.001(5) 0.006(4)
C24 0.055(6) 0.036(5) 0.064(6) 0.005(5) 0.025(6) 0.008(4)
C25 0.042(5) 0.028(4) 0.051(5) -0.001(4) 0.015(5) -0.005(3)
C26 0.034(4) 0.027(4) 0.031(4) -0.001(3) 0.000(4) -0.002(3)
C27 0.112(12) 0.055(7) 0.075(9) 0.022(6) 0.021(9) 0.019(7)
C28 0.078(10) 0.071(9) 0.103(12) 0.015(9) 0.040(10) 0.021(8)
C31 0.050(5) 0.032(4) 0.041(5) 0.001(4) -0.001(4) 0.006(4)
C32 0.050(6) 0.053(6) 0.033(4) -0.001(4) 0.007(4) 0.004(4)
C33 0.051(6) 0.060(6) 0.033(5) 0.014(4) 0.005(5) 0.004(5)
C34 0.040(5) 0.044(5) 0.044(5) 0.005(4) 0.014(5) 0.005(4)
C35 0.044(5) 0.033(5) 0.040(5) -0.002(4) 0.010(4) 0.000(4)
C36 0.039(5) 0.033(4) 0.045(5) 0.006(4) 0.008(4) 0.000(4)
C37 0.089(10) 0.073(9) 0.049(7) -0.018(6) -0.002(7) 0.013(8)
C38 0.064(9) 0.060(7) 0.058(7) 0.016(6) 0.009(7) -0.004(6)
C41 0.062(7) 0.040(5) 0.042(5) 0.001(4) 0.009(5) -0.004(4)
C42 0.108(10) 0.053(6) 0.033(5) -0.011(5) 0.008(6) -0.015(6)
C43 0.099(10) 0.049(6) 0.034(5) -0.002(4) -0.012(6) 0.000(6)
C44 0.044(6) 0.043(5) 0.062(7) 0.000(5) -0.012(5) 0.003(4)
C45 0.040(5) 0.042(5) 0.045(5) -0.002(4) 0.001(4) 0.004(4)
C46 0.050(6) 0.037(5) 0.039(5) -0.002(4) -0.009(4) 0.006(4)
C47 0.19(2) 0.078(10) 0.064(10) -0.019(8) 0.052(14) -0.047(14)
C48 0.047(7) 0.054(7) 0.117(12) -0.014(8) 0.011(8) -0.004(6)
C51 0.042(5) 0.047(5) 0.043(5) 0.006(4) 0.002(5) 0.008(4)
C52 0.053(6) 0.047(6) 0.058(6) 0.009(5) 0.015(5) 0.000(5)
C53 0.043(6) 0.078(8) 0.079(8) 0.014(7) 0.022(6) 0.008(5)
C54 0.049(6) 0.067(7) 0.055(6) 0.014(5) 0.018(5) 0.020(5)
C55 0.049(6) 0.044(5) 0.049(6) 0.011(4) 0.007(5) 0.003(4)
C56 0.048(5) 0.040(5) 0.040(5) 0.008(4) 0.011(5) 0.004(4)
C57 0.057(9) 0.053(8) 0.142(16) 0.005(9) 0.010(10) -0.013(6)
C58 0.071(9) 0.084(10) 0.076(9) 0.006(7) 0.015(8) 0.008(7)
Cl1 0.35(2) 0.45(3) 0.290(17) -0.006(16) 0.030(16) -0.045(18)
Cl2 0.39(2) 0.243(13) 0.364(19) 0.043(13) 0.009(16) 0.088(14)
O2 0.081(15) 0.12(2) 0.22(3) -0.03(2) 0.035(19) -0.019(14)

loop_
_atom_type_symbol
_atom_type_description
_atom_type_scat_dispersion_real
_atom_type_scat_dispersion_imag
_atom_type_scat_source
C C 0.0033 0.0016 'International Tables Vol C Tables 4.2.6.8 and 6.1.1.4'
H H 0.0000 0.0000 'International Tables Vol C Tables 4.2.6.8 and 6.1.1.4'
B B 0.0013 0.0007 'International Tables Vol C Tables 4.2.6.8 and 6.1.1.4'
O O 0.0106 0.0060 'International Tables Vol C Tables 4.2.6.8 and 6.1.1.4'
F F 0.0171 0.0103 'International Tables Vol C Tables 4.2.6.8 and 6.1.1.4'
P P 0.1023 0.0942 'International Tables Vol C Tables 4.2.6.8 and 6.1.1.4'
Cl Cl 0.1484 0.1585 'International Tables Vol C Tables 4.2.6.8 and 6.1.1.4'
Ir Ir -1.4442 7.9887 'International Tables Vol C Tables 4.2.6.8 and 6.1.1.4'

loop_
_geom_angle_atom_site_label_1
_geom_angle_atom_site_label_2
_geom_angle_atom_site_label_3
_geom_angle
_geom_angle_site_symmetry_1
_geom_angle_site_symmetry_3
_geom_angle_publ_flag
C14 Ir1 O1 83.6(4) . . ?
C14 Ir1 C3 155.7(4) . . ?
O1 Ir1 C3 120.0(3) . . ?
C14 Ir1 C4 149.7(4) . . ?
O1 Ir1 C4 91.2(3) . . ?
C3 Ir1 C4 36.52(8) . . ?
C14 Ir1 C2 119.3(4) . . ?
O1 Ir1 C2 151.9(3) . . ?
C3 Ir1 C2 36.45(8) . . ?
C4 Ir1 C2 60.81(12) . . ?
C14 Ir1 C5 114.4(4) . . ?
O1 Ir1 C5 96.3(4) . . ?
C3 Ir1 C5 60.81(12) . . ?
C4 Ir1 C5 36.46(9) . . ?
C2 Ir1 C5 60.70(13) . . ?
C14 Ir1 C1 100.5(4) . . ?
O1 Ir1 C1 129.9(4) . . ?
C3 Ir1 C1 60.73(13) . . ?
C4 Ir1 C1 60.74(13) . . ?
C2 Ir1 C1 36.35(9) . . ?
C5 Ir1 C1 36.35(10) . . ?
C14 Ir1 P1 92.6(4) . . ?
O1 Ir1 P1 85.7(4) . . ?
C3 Ir1 P1 94.87(17) . . ?
C4 Ir1 P1 116.78(17) . . ?
C2 Ir1 P1 107.53(19) . . ?
C5 Ir1 P1 153.00(16) . . ?
C1 Ir1 P1 142.93(19) . . ?
C12 P1 C11 102.3(11) . . ?
C12 P1 C13 102.9(11) . . ?
C11 P1 C13 99.8(8) . . ?
C12 P1 Ir1 117.8(7) . . ?
C11 P1 Ir1 121.0(8) . . ?
C13 P1 Ir1 110.2(7) . . ?
C5 C1 C2 108.0 . . ?
C5 C1 C6 126.0 . . ?
C2 C1 C6 126.0 . . ?
C5 C1 Ir1 71.63(19) . . ?
C2 C1 Ir1 71.7(2) . . ?
C6 C1 Ir1 122.40(18) . . ?
C3 C2 C1 108.0 . . ?
C3 C2 C7 126.0 . . ?
C1 C2 C7 126.0 . . ?
C3 C2 Ir1 71.5(2) . . ?
C1 C2 Ir1 72.0(2) . . ?
C7 C2 Ir1 122.22(18) . . ?
C2 C3 C4 108.0 . . ?
C2 C3 C8 126.0 . . ?
C4 C3 C8 126.0 . . ?
C2 C3 Ir1 72.1(2) . . ?
C4 C3 Ir1 71.7(2) . . ?
C8 C3 Ir1 121.9(2) . . ?
C3 C4 C5 108.0 . . ?
C3 C4 C9 126.0 . . ?
C5 C4 C9 126.0 . . ?
C3 C4 Ir1 71.8(2) . . ?
C5 C4 Ir1 72.1(2) . . ?
C9 C4 Ir1 121.89(19) . . ?
C1 C5 C4 108.0 . . ?
C1 C5 C10 126.0 . . ?
C4 C5 C10 126.0 . . ?
C1 C5 Ir1 72.0(2) . . ?
C4 C5 Ir1 71.5(2) . . ?
C10 C5 Ir1 122.19(18) . . ?
F1 C14 C15 104.5(10) . . ?
F1 C14 C16 101.7(10) . . ?
C15 C14 C16 109.5(11) . . ?
F1 C14 Ir1 109.1(7) . . ?
C15 C14 Ir1 116.7(8) . . ?
C16 C14 Ir1 113.8(8) . . ?
F4 C15 F2 106.8(11) . . ?
F4 C15 F3 105.7(11) . . ?
F2 C15 F3 105.5(11) . . ?
F4 C15 C14 111.4(11) . . ?
F2 C15 C14 115.5(11) . . ?
F3 C15 C14 111.2(11) . . ?
F6 C16 F5 111.3(15) . . ?
F6 C16 F7 109.5(15) . . ?
F5 C16 F7 105.6(12) . . ?
F6 C16 C14 109.7(11) . . ?
F5 C16 C14 110.5(13) . . ?
F7 C16 C14 110.2(13) . . ?
C56 B1 C36 104.2(6) . . ?
C56 B1 C46 114.7(7) . . ?
C36 B1 C46 113.0(7) . . ?
C56 B1 C26 112.6(7) . . ?
C36 B1 C26 110.3(7) . . ?
C46 B1 C26 102.2(6) . . ?
C48 F45' F46' 49.9(18) . . ?
C48 F46' F45' 53(2) . . ?
C22 C21 C26 120.0 . . ?
C23 C22 C21 120.0 . . ?
C23 C22 C27 120.2(7) . . ?
C21 C22 C27 119.8(7) . . ?
C22 C23 C24 120.0 . . ?
C25 C24 C23 120.0 . . ?
C25 C24 C28 119.5(7) . . ?
C23 C24 C28 120.5(7) . . ?
C24 C25 C26 120.0 . . ?
C25 C26 C21 120.0 . . ?
C25 C26 B1 120.3(5) . . ?
C21 C26 B1 119.4(5) . . ?
F23 C27 F21 104.2(13) . . ?
F23 C27 F22 111.3(12) . . ?
F21 C27 F22 101.8(13) . . ?
F23 C27 C22 114.1(12) . . ?
F21 C27 C22 114.4(11) . . ?
F22 C27 C22 110.3(11) . . ?
F26' C28 F25' 100(4) . . ?
F26' C28 F24 129(2) . . ?
F25' C28 F24 60(4) . . ?
F26' C28 F26 48(2) . . ?
F25' C28 F26 134(4) . . ?
F24 C28 F26 110(2) . . ?
F26' C28 F24' 118(4) . . ?
F25' C28 F24' 96(5) . . ?
F24 C28 F24' 37(4) . . ?
F26 C28 F24' 79(4) . . ?
F26' C28 F25 58(3) . . ?
F25' C28 F25 48(4) . . ?
F24 C28 F25 105(3) . . ?
F26 C28 F25 105(3) . . ?
F24' C28 F25 134(4) . . ?
F26' C28 C24 118.2(18) . . ?
F25' C28 C24 111(4) . . ?
F24 C28 C24 113.2(16) . . ?
F26 C28 C24 113.3(15) . . ?
F24' C28 C24 110(3) . . ?
F25 C28 C24 109.4(14) . . ?
C32 C31 C36 120.0 . . ?
C33 C32 C31 120.0 . . ?
C33 C32 C37 120.8(7) . . ?
C31 C32 C37 119.0(7) . . ?
C32 C33 C34 120.0 . . ?
C35 C34 C33 120.0 . . ?
C35 C34 C38 118.6(6) . . ?
C33 C34 C38 121.4(6) . . ?
C34 C35 C36 120.0 . . ?
C35 C36 C31 120.0 . . ?
C35 C36 B1 122.6(5) . . ?
C31 C36 B1 117.2(5) . . ?
F32 C37 F33 109(3) . . ?
F32 C37 F32' 30(4) . . ?
F33 C37 F32' 82(3) . . ?
F32 C37 F31' 71(3) . . ?
F33 C37 F31' 126(3) . . ?
F32' C37 F31' 98(4) . . ?
F32 C37 F31 112(3) . . ?
F33 C37 F31 97(2) . . ?
F32' C37 F31 132(2) . . ?
F31' C37 F31 44(3) . . ?
F32 C37 F33' 128(3) . . ?
F33 C37 F33' 23(3) . . ?
F32' C37 F33' 104(3) . . ?
F31' C37 F33' 116(4) . . ?
F31 C37 F33' 78(4) . . ?
F32 C37 C32 114.0(17) . . ?
F33 C37 C32 114.7(15) . . ?
F32' C37 C32 115.7(19) . . ?
F31' C37 C32 113(2) . . ?
F31 C37 C32 108.1(13) . . ?
F33' C37 C32 109(3) . . ?
F36' C38 F35 106(3) . . ?
F36' C38 F34 88(3) . . ?
F35 C38 F34 112(2) . . ?
F36' C38 F35' 93(4) . . ?
F35 C38 F35' 15(3) . . ?
F34 C38 F35' 121(3) . . ?
F36' C38 F34' 110(3) . . ?
F35 C38 F34' 94(2) . . ?
F34 C38 F34' 25.1(19) . . ?
F35' C38 F34' 107(2) . . ?
F36' C38 F36 10(3) . . ?
F35 C38 F36 112(2) . . ?
F34 C38 F36 93(2) . . ?
F35' C38 F36 98(2) . . ?
F34' C38 F36 117(2) . . ?
F36' C38 C34 118(2) . . ?
F35 C38 C34 112.7(16) . . ?
F34 C38 C34 117.2(18) . . ?
F35' C38 C34 114(2) . . ?
F34' C38 C34 112.9(15) . . ?
F36 C38 C34 108.3(17) . . ?
C42 C41 C46 120.0 . . ?
C41 C42 C43 120.0 . . ?
C41 C42 C47 121.2(9) . . ?
C43 C42 C47 118.8(9) . . ?
C44 C43 C42 120.0 . . ?
C43 C44 C45 120.0 . . ?
C43 C44 C48 120.0(7) . . ?
C45 C44 C48 120.0(7) . . ?
C46 C45 C44 120.0 . . ?
C45 C46 C41 120.0 . . ?
C45 C46 B1 119.3(6) . . ?
C41 C46 B1 120.7(6) . . ?
F43 C47 F42 109(3) . . ?
F43 C47 F41' 51(4) . . ?
F42 C47 F41' 122(3) . . ?
F43 C47 F42' 127(3) . . ?
F42 C47 F42' 24(4) . . ?
F41' C47 F42' 118(3) . . ?
F43 C47 F43' 54(4) . . ?
F42 C47 F43' 77(3) . . ?
F41' C47 F43' 105(3) . . ?
F42' C47 F43' 101(3) . . ?
F43 C47 F41 97(5) . . ?
F42 C47 F41 99(4) . . ?
F41' C47 F41 48(2) . . ?
F42' C47 F41 82(3) . . ?
F43' C47 F41 146(2) . . ?
F43 C47 C42 123(2) . . ?
F42 C47 C42 119(3) . . ?
F41' C47 C42 114.8(17) . . ?
F42' C47 C42 109(2) . . ?
F43' C47 C42 108(2) . . ?
F41 C47 C42 103.5(18) . . ?
F44 C48 F44' 31(4) . . ?
F44 C48 F46' 130(3) . . ?
F44' C48 F46' 116(4) . . ?
F44 C48 F46 113(2) . . ?
F44' C48 F46 84(3) . . ?
F46' C48 F46 46(3) . . ?
F44 C48 F45 111(2) . . ?
F44' C48 F45 127(2) . . ?
F46' C48 F45 50(3) . . ?
F46 C48 F45 94.8(19) . . ?
F44 C48 F45' 85(2) . . ?
F44' C48 F45' 108(3) . . ?
F46' C48 F45' 77(3) . . ?
F46 C48 F45' 118(2) . . ?
F45 C48 F45' 29.3(13) . . ?
F44 C48 C44 114.0(18) . . ?
F44' C48 C44 117(2) . . ?
F46' C48 C44 116(2) . . ?
F46 C48 C44 109.5(11) . . ?
F45 C48 C44 112.9(13) . . ?
F45' C48 C44 115.6(17) . . ?
C52 C51 C56 120.0 . . ?
C51 C52 C53 120.0 . . ?
C51 C52 C57 119.2(8) . . ?
C53 C52 C57 120.8(8) . . ?
C52 C53 C54 120.0 . . ?
C55 C54 C53 120.0 . . ?
C55 C54 C58 119.9(7) . . ?
C53 C54 C58 120.0(8) . . ?
C54 C55 C56 120.0 . . ?
C55 C56 C51 120.0 . . ?
C55 C56 B1 119.4(5) . . ?
C51 C56 B1 120.5(5) . . ?
F52' C57 F53 124(3) . . ?
F52' C57 F51 63(5) . . ?
F53 C57 F51 111(3) . . ?
F52' C57 F52 38(5) . . ?
F53 C57 F52 107(3) . . ?
F51 C57 F52 100(2) . . ?
F52' C57 F53' 116(3) . . ?
F53 C57 F53' 24(4) . . ?
F51 C57 F53' 130(2) . . ?
F52 C57 F53' 88(2) . . ?
F52' C57 F51' 102(6) . . ?
F53 C57 F51' 66(3) . . ?
F51 C57 F51' 47(2) . . ?
F52 C57 F51' 129(3) . . ?
F53' C57 F51' 90(2) . . ?
F52' C57 C52 119(2) . . ?
F53 C57 C52 117(2) . . ?
F51 C57 C52 105.6(16) . . ?
F52 C57 C52 115.7(15) . . ?
F53' C57 C52 114.4(19) . . ?
F51' C57 C52 111(2) . . ?
F55 C58 F56' 134.4(17) . . ?
F55 C58 F56 108.1(18) . . ?
F56' C58 F56 37.3(11) . . ?
F55 C58 F54 109.8(18) . . ?
F56' C58 F54 72.3(17) . . ?
F56 C58 F54 107(2) . . ?
F55 C58 F55' 28.7(11) . . ?
F56' C58 F55' 113.2(17) . . ?
F56 C58 F55' 80.8(17) . . ?
F54 C58 F55' 127.8(19) . . ?
F55 C58 F54' 81.2(14) . . ?
F56' C58 F54' 101.3(16) . . ?
F56 C58 F54' 129.6(18) . . ?
F54 C58 F54' 31.3(13) . . ?
F55' C58 F54' 105.3(15) . . ?
F55 C58 C54 109.0(14) . . ?
F56' C58 C54 112.2(13) . . ?
F56 C58 C54 112.2(14) . . ?
F54 C58 C54 111.0(17) . . ?
F55' C58 C54 113.2(15) . . ?
F54' C58 C54 110.7(12) . . ?
Cl2 C61 Cl1 121(2) . . ?
Cl1 C61' Cl2 110(3) . . ?
C61' Cl1 C61 59(2) . . ?
C61 Cl2 C61' 66(2) . . ?

loop_
_geom_bond_atom_site_label_1
_geom_bond_atom_site_label_2
_geom_bond_distance
_geom_bond_site_symmetry_2
_geom_bond_publ_flag
Ir1 C14 2.160(11) . ?
Ir1 O1 2.258(9) . ?
Ir1 C3 2.266(6) . ?
Ir1 C4 2.266(6) . ?
Ir1 C2 2.274(6) . ?
Ir1 C5 2.273(6) . ?
Ir1 C1 2.278(6) . ?
Ir1 P1 2.363(4) . ?
P1 C12 1.79(2) . ?
P1 C11 1.812(18) . ?
P1 C13 1.827(15) . ?
F1 C14 1.456(14) . ?
F2 C15 1.339(14) . ?
F3 C15 1.343(16) . ?
F4 C15 1.312(15) . ?
F5 C16 1.306(16) . ?
F6 C16 1.295(19) . ?
F7 C16 1.334(15) . ?
C1 C5 1.4200 . ?
C1 C2 1.4200 . ?
C1 C6 1.5095 . ?
C2 C3 1.4200 . ?
C2 C7 1.5095 . ?
C3 C4 1.4200 . ?
C3 C8 1.5095 . ?
C4 C5 1.4200 . ?
C4 C9 1.5095 . ?
C5 C10 1.5095 . ?
C14 C15 1.521(16) . ?
C14 C16 1.58(2) . ?
B1 C56 1.662(12) . ?
B1 C36 1.695(11) . ?
B1 C46 1.701(10) . ?
B1 C26 1.712(10) . ?
F21 C27 1.332(18) . ?
F22 C27 1.340(17) . ?
F23 C27 1.321(15) . ?
F24 C28 1.29(3) . ?
F25 C28 1.35(3) . ?
F26 C28 1.33(2) . ?
F24' C28 1.34(3) . ?
F25' C28 1.19(8) . ?
F26' C28 1.14(3) . ?
F31 C37 1.33(2) . ?
F32 C37 1.22(3) . ?
F33 C37 1.26(3) . ?
F31' C37 1.30(3) . ?
F32' C37 1.28(4) . ?
F33' C37 1.34(6) . ?
F34 C38 1.28(3) . ?
F35 C38 1.25(3) . ?
F36 C38 1.47(4) . ?
F34' C38 1.43(3) . ?
F35' C38 1.40(4) . ?
F36' C38 1.17(5) . ?
F41 C47 1.50(5) . ?
F42 C47 1.21(3) . ?
F43 C47 1.20(3) . ?
F41' C47 1.23(3) . ?
F42' C47 1.33(4) . ?
F43' C47 1.40(4) . ?
F44 C48 1.24(2) . ?
F45 C48 1.35(3) . ?
F46 C48 1.33(2) . ?
F44' C48 1.24(3) . ?
F45' C48 1.37(3) . ?
F45' F46' 1.66(6) . ?
F46' C48 1.30(3) . ?
F51 C57 1.30(3) . ?
F52 C57 1.34(3) . ?
F53 C57 1.19(4) . ?
F51' C57 1.42(4) . ?
F52' C57 1.14(3) . ?
F53' C57 1.40(3) . ?
F54 C58 1.37(3) . ?
F55 C58 1.29(2) . ?
F56 C58 1.31(2) . ?
F54' C58 1.39(2) . ?
F55' C58 1.36(2) . ?
F56' C58 1.30(2) . ?
C21 C22 1.3900 . ?
C21 C26 1.3900 . ?
C22 C23 1.3900 . ?
C22 C27 1.500(14) . ?
C23 C24 1.3900 . ?
C24 C25 1.3900 . ?
C24 C28 1.512(18) . ?
C25 C26 1.3900 . ?
C31 C32 1.3900 . ?
C31 C36 1.3900 . ?
C32 C33 1.3900 . ?
C32 C37 1.519(12) . ?
C33 C34 1.3900 . ?
C34 C35 1.3900 . ?
C34 C38 1.474(13) . ?
C35 C36 1.3900 . ?
C41 C42 1.3900 . ?
C41 C46 1.3900 . ?
C42 C43 1.3900 . ?
C42 C47 1.501(18) . ?
C43 C44 1.3900 . ?
C44 C45 1.3900 . ?
C44 C48 1.499(14) . ?
C45 C46 1.3900 . ?
C51 C52 1.3900 . ?
C51 C56 1.3900 . ?
C52 C53 1.3900 . ?
C52 C57 1.492(14) . ?
C53 C54 1.3900 . ?
C54 C55 1.3900 . ?
C54 C58 1.525(15) . ?
C55 C56 1.3900 . ?
C61 Cl2 1.30(3) . ?
C61 Cl1 1.88(3) . ?
C61' Cl1 1.61(5) . ?
C61' Cl2 1.78(5) . ?
